data_7102690
loop_
_publ_author_name
'Thompson, Amber L'
'Goeta, Andres E'
'Real, Jose A'
'Galet, Ana'
'Carmen Munoz, M'

_publ_section_title
;
 Thermal and light induced polymorphism in iron(II) spin crossover
 compounds.
;
_journal_issue 12
_journal_name_full 'Chemical communications (Cambridge, England)'
_journal_page_first 1390
_journal_page_last 1391
_journal_paper_doi 10.1039/b403179b
_journal_year 2004
_chemical_formula_moiety 'C22 H24 B2 Fe N10'
_chemical_formula_sum 'C22 H24 B2 Fe N10'
_chemical_formula_weight 505.98
_chemical_melting_point ?
_chemical_name_common '2,2'-Bipyridine-bis(di(hydro)bis(1-pyrazolyl)borate iron(ii)'
_chemical_name_systematic
;
2,2'-Bipyridine-bis[di(hydro)bis(1-pyrazolyl)borate
iron(II)
;
_space_group_IT_number 15
_symmetry_cell_setting monoclinic
_symmetry_space_group_name_Hall '-C 2yc'
_symmetry_space_group_name_H-M 'C 1 2/c 1'
_atom_sites_solution_hydrogens difmap
_atom_sites_solution_primary direct
_atom_sites_solution_secondary difmap
_audit_creation_method SHELXL-97
_cell_angle_alpha 90.00
_cell_angle_beta 113.895(3)
_cell_angle_gamma 90.00
_cell_formula_units_Z 4
_cell_length_a 16.1106(11)
_cell_length_b 14.5909(10)
_cell_length_c 10.8281(8)
_cell_measurement_reflns_used 1925
_cell_measurement_temperature 30(2)
_cell_measurement_theta_max 55.047
_cell_measurement_theta_min 6.450
_cell_volume 2327.2(3)
_computing_cell_refinement 'SMART-NT V6.1 (Bruker, 2000)'
_computing_data_collection 'SMART-NT V6.1 (Bruker, 2000)'
_computing_data_reduction 'SMART-NT V6.1 (Bruker, 2000)'
_computing_molecular_graphics 'Bruker SHELXTL'
_computing_publication_material 'Bruker SHELXTL'
_computing_structure_refinement 'SHELXL-97 (Sheldrick, 1997)'
_computing_structure_solution 'SHELXS-97 (Sheldrick, 1997)'
_diffrn_ambient_temperature 30(2)
_diffrn_detector_area_resol_mean 8
_diffrn_measured_fraction_theta_full 0.896
_diffrn_measured_fraction_theta_max 0.896
_diffrn_measurement_device_type 'Bruker SMART CCD 1K area detector'
_diffrn_measurement_method \w-scans
_diffrn_radiation_monochromator graphite
_diffrn_radiation_source 'fine-focus sealed tube'
_diffrn_radiation_type MoK\a
_diffrn_radiation_wavelength 0.71073
_diffrn_reflns_av_R_equivalents 0.0606
_diffrn_reflns_av_sigmaI/netI 0.0981
_diffrn_reflns_limit_h_max 19
_diffrn_reflns_limit_h_min -20
_diffrn_reflns_limit_k_max 15
_diffrn_reflns_limit_k_min -19
_diffrn_reflns_limit_l_max 11
_diffrn_reflns_limit_l_min -14
_diffrn_reflns_number 6333
_diffrn_reflns_theta_full 28.53
_diffrn_reflns_theta_max 28.53
_diffrn_reflns_theta_min 3.23
_exptl_absorpt_coefficient_mu 0.682
_exptl_absorpt_correction_T_max 0.9538
_exptl_absorpt_correction_T_min 0.8757
_exptl_absorpt_correction_type none
_exptl_absorpt_process_details 'SADABS (G.M.Sheldrick, 1998)'
_exptl_crystal_colour clear_intense_red
_exptl_crystal_density_diffrn 1.444
_exptl_crystal_density_method 'not measured'
_exptl_crystal_description block
_exptl_crystal_F_000 1048
_exptl_crystal_size_max 0.20
_exptl_crystal_size_mid 0.10
_exptl_crystal_size_min 0.07
_refine_diff_density_max 0.360
_refine_diff_density_min -0.510
_refine_diff_density_rms 0.085
_refine_ls_extinction_method none
_refine_ls_goodness_of_fit_ref 1.001
_refine_ls_hydrogen_treatment refall
_refine_ls_matrix_type full
_refine_ls_number_parameters 207
_refine_ls_number_reflns 2662
_refine_ls_number_restraints 0
_refine_ls_restrained_S_all 1.001
_refine_ls_R_factor_all 0.0946
_refine_ls_R_factor_gt 0.0491
_refine_ls_shift/su_max 0.000
_refine_ls_shift/su_mean 0.000
_refine_ls_structure_factor_coef Fsqd
_refine_ls_weighting_details 'calc w=1/[\s^2^(Fo^2^)+(0.0343P)^2^+0.0000P] where P=(Fo^2^+2Fc^2^)/3'
_refine_ls_weighting_scheme calc
_refine_ls_wR_factor_gt 0.0823
_refine_ls_wR_factor_ref 0.0935
_reflns_number_gt 1784
_reflns_number_total 2662
_reflns_threshold_expression >2sigma(I)
_cod_data_source_file b403179b.txt
_cod_data_source_block bipy3
_cod_depositor_comments
;
The following automatic conversions were performed:
'_symmetry_cell_setting' value 'Monoclinic' changed to 'monoclinic'
according to '/home/saulius/struct/CIF-dictionaries/cif_core.dic'
dictionary named 'cif_core.dic' version 2.4.1 from 2010-06-29.

Automatic conversion script
Id: cif_fix_enum 1527 2010-12-29 10:47:43Z saulius 

The following automatic conversions were performed:

'_chemical_melting_point' value 'not measured' was changed to '?' -
the value is undefined or not given.

Automatic conversion script
Id: cif_fix_values 1646 2011-03-28 12:23:43Z adriana 
;
_cod_original_sg_symbol_H-M C2/c
_cod_database_code 7102690

loop_
_symmetry_equiv_pos_as_xyz
'x, y, z'
'-x, y, -z+1/2'
'x+1/2, y+1/2, z'
'-x+1/2, y+1/2, -z+1/2'
'-x, -y, -z'
'x, -y, z-1/2'
'-x+1/2, -y+1/2, -z'
'x+1/2, -y+1/2, z-1/2'

loop_
_atom_site_label
_atom_site_type_symbol
_atom_site_fract_x
_atom_site_fract_y
_atom_site_fract_z
_atom_site_U_iso_or_equiv
_atom_site_adp_type
_atom_site_occupancy
_atom_site_symmetry_multiplicity
_atom_site_calc_flag
_atom_site_refinement_flags
Fe1 Fe 0.5000 0.27104(4) 0.7500 0.01013(16) Uani 1 2 d S
B1 B 0.4799(2) 0.2020(2) 1.0401(3) 0.0138(7) Uani 1 1 d .
H1B H 0.5178(17) 0.2667(18) 1.090(2) 0.017(7) Uiso 1 1 d .
H2B H 0.4595(17) 0.1582(16) 1.111(2) 0.008(7) Uiso 1 1 d .
N1 N 0.55697(15) 0.37432(14) 0.8741(2) 0.0109(5) Uani 1 1 d .
N2 N 0.56253(15) 0.17062(14) 0.8843(2) 0.0111(5) Uani 1 1 d .
N3 N 0.39219(14) 0.26869(15) 0.79997(19) 0.0117(5) Uani 1 1 d .
N4 N 0.54363(15) 0.14588(14) 0.9933(2) 0.0113(5) Uani 1 1 d .
N5 N 0.39245(14) 0.22619(15) 0.91336(19) 0.0113(5) Uani 1 1 d .
C1 C 0.61837(19) 0.3681(2) 1.0050(3) 0.0130(6) Uani 1 1 d .
H1 H 0.6374(17) 0.3074(18) 1.039(2) 0.005(7) Uiso 1 1 d .
C2 C 0.65388(19) 0.44429(19) 1.0846(3) 0.0131(6) Uani 1 1 d .
H2 H 0.6986(19) 0.4357(18) 1.178(3) 0.017(7) Uiso 1 1 d .
C3 C 0.62861(19) 0.5308(2) 1.0302(3) 0.0142(6) Uani 1 1 d .
H3 H 0.6516(18) 0.5810(18) 1.078(2) 0.009(7) Uiso 1 1 d .
C4 C 0.56766(19) 0.53864(19) 0.8958(3) 0.0140(6) Uani 1 1 d .
H4 H 0.5471(17) 0.5992(17) 0.855(2) 0.008(7) Uiso 1 1 d .
C5 C 0.53281(18) 0.45944(17) 0.8211(2) 0.0121(6) Uani 1 1 d .
C6 C 0.62017(19) 0.10696(18) 0.8760(3) 0.0128(6) Uani 1 1 d .
H6 H 0.6424(18) 0.1100(17) 0.804(2) 0.012(7) Uiso 1 1 d .
C7 C 0.64036(19) 0.04218(19) 0.9787(3) 0.0140(6) Uani 1 1 d .
H7 H 0.6797(18) -0.0081(18) 0.995(2) 0.011(7) Uiso 1 1 d .
C8 C 0.59072(19) 0.06927(18) 1.0508(3) 0.0126(6) Uani 1 1 d .
H8 H 0.584(2) 0.0441(18) 1.130(3) 0.023(8) Uiso 1 1 d .
C9 C 0.30490(19) 0.28944(18) 0.7238(3) 0.0119(6) Uani 1 1 d .
H9 H 0.2917(19) 0.3190(18) 0.640(3) 0.015(7) Uiso 1 1 d .
C10 C 0.24824(19) 0.26157(19) 0.7858(3) 0.0129(6) Uani 1 1 d .
H10 H 0.1859(19) 0.2668(18) 0.757(2) 0.017(7) Uiso 1 1 d .
C11 C 0.30672(19) 0.22105(18) 0.9050(3) 0.0129(6) Uani 1 1 d .
H11 H 0.2956(18) 0.1930(18) 0.981(2) 0.014(7) Uiso 1 1 d .

loop_
_atom_site_aniso_label
_atom_site_aniso_U_11
_atom_site_aniso_U_22
_atom_site_aniso_U_33
_atom_site_aniso_U_23
_atom_site_aniso_U_13
_atom_site_aniso_U_12
Fe1 0.0103(3) 0.0090(3) 0.0104(3) 0.000 0.0036(2) 0.000
B1 0.0141(18) 0.0146(17) 0.0135(16) 0.0006(13) 0.0064(14) 0.0014(13)
N1 0.0102(13) 0.0129(13) 0.0098(11) -0.0002(9) 0.0040(10) 0.0014(9)
N2 0.0120(13) 0.0100(12) 0.0109(12) -0.0001(9) 0.0041(10) -0.0011(9)
N3 0.0143(13) 0.0103(11) 0.0093(11) -0.0015(10) 0.0035(10) -0.0009(10)
N4 0.0129(13) 0.0108(12) 0.0100(12) 0.0021(9) 0.0046(10) -0.0023(9)
N5 0.0126(12) 0.0102(11) 0.0102(11) 0.0000(10) 0.0038(10) -0.0004(10)
C1 0.0106(15) 0.0149(16) 0.0141(15) 0.0030(12) 0.0057(13) 0.0013(11)
C2 0.0095(15) 0.0203(16) 0.0089(14) -0.0022(12) 0.0033(12) -0.0017(12)
C3 0.0136(16) 0.0135(15) 0.0155(15) -0.0068(12) 0.0058(13) -0.0036(11)
C4 0.0126(15) 0.0131(15) 0.0189(16) -0.0010(12) 0.0089(13) 0.0013(12)
C5 0.0104(15) 0.0124(14) 0.0139(14) -0.0008(11) 0.0055(12) -0.0005(11)
C6 0.0124(16) 0.0127(15) 0.0134(15) -0.0014(11) 0.0052(13) -0.0023(11)
C7 0.0127(16) 0.0097(15) 0.0163(15) 0.0006(11) 0.0024(13) 0.0012(12)
C8 0.0139(16) 0.0094(14) 0.0110(14) 0.0013(11) 0.0014(13) -0.0024(11)
C9 0.0156(16) 0.0128(15) 0.0069(13) -0.0011(11) 0.0040(12) 0.0001(11)
C10 0.0092(15) 0.0132(15) 0.0140(14) -0.0022(11) 0.0024(12) 0.0020(12)
C11 0.0172(15) 0.0111(14) 0.0134(14) -0.0036(12) 0.0093(12) -0.0015(12)

loop_
_atom_type_symbol
_atom_type_description
_atom_type_scat_dispersion_real
_atom_type_scat_dispersion_imag
_atom_type_scat_source
C C 0.0033 0.0016 'International Tables Vol C Tables 4.2.6.8 and 6.1.1.4'
H H 0.0000 0.0000 'International Tables Vol C Tables 4.2.6.8 and 6.1.1.4'
B B 0.0013 0.0007 'International Tables Vol C Tables 4.2.6.8 and 6.1.1.4'
N N 0.0061 0.0033 'International Tables Vol C Tables 4.2.6.8 and 6.1.1.4'
Fe Fe 0.3463 0.8444 'International Tables Vol C Tables 4.2.6.8 and 6.1.1.4'

loop_
_geom_angle_atom_site_label_1
_geom_angle_atom_site_label_2
_geom_angle_atom_site_label_3
_geom_angle
_geom_angle_site_symmetry_1
_geom_angle_site_symmetry_3
N1 Fe1 N1 80.88(13) . 2_656
N1 Fe1 N3 88.98(9) . 2_656
N1 Fe1 N3 92.50(9) 2_656 2_656
N1 Fe1 N3 92.50(9) . .
N1 Fe1 N3 88.98(9) 2_656 .
N3 Fe1 N3 178.05(13) 2_656 .
N1 Fe1 N2 176.85(10) . 2_656
N1 Fe1 N2 96.00(8) 2_656 2_656
N3 Fe1 N2 91.56(9) 2_656 2_656
N3 Fe1 N2 87.03(8) . 2_656
N1 Fe1 N2 96.00(8) . .
N1 Fe1 N2 176.85(10) 2_656 .
N3 Fe1 N2 87.03(8) 2_656 .
N3 Fe1 N2 91.56(9) . .
N2 Fe1 N2 87.12(12) 2_656 .
N4 B1 N5 108.3(2) . .
N4 B1 H1B 107.3(13) . .
N5 B1 H1B 110.7(13) . .
N4 B1 H2B 109.3(12) . .
N5 B1 H2B 108.3(13) . .
H1B B1 H2B 112.9(16) . .
C5 N1 C1 117.6(2) . .
C5 N1 Fe1 115.77(17) . .
C1 N1 Fe1 126.62(18) . .
C6 N2 N4 105.9(2) . .
C6 N2 Fe1 127.61(17) . .
N4 N2 Fe1 125.85(17) . .
C9 N3 N5 105.9(2) . .
C9 N3 Fe1 129.13(17) . .
N5 N3 Fe1 123.77(16) . .
C8 N4 N2 109.4(2) . .
C8 N4 B1 127.5(2) . .
N2 N4 B1 123.1(2) . .
C11 N5 N3 109.4(2) . .
C11 N5 B1 125.6(2) . .
N3 N5 B1 124.3(2) . .
N1 C1 C2 122.5(3) . .
N1 C1 H1 116.4(15) . .
C2 C1 H1 121.1(15) . .
C1 C2 C3 119.5(3) . .
C1 C2 H2 119.1(16) . .
C3 C2 H2 121.4(16) . .
C2 C3 C4 118.8(3) . .
C2 C3 H3 121.4(17) . .
C4 C3 H3 119.7(17) . .
C5 C4 C3 119.1(3) . .
C5 C4 H4 120.1(15) . .
C3 C4 H4 120.7(15) . .
N1 C5 C4 122.4(2) . .
N1 C5 C5 113.79(14) . 2_656
C4 C5 C5 123.86(16) . 2_656
N2 C6 C7 111.1(2) . .
N2 C6 H6 120.4(15) . .
C7 C6 H6 128.5(15) . .
C8 C7 C6 104.8(2) . .
C8 C7 H7 128.0(15) . .
C6 C7 H7 127.2(15) . .
N4 C8 C7 108.7(2) . .
N4 C8 H8 118.4(17) . .
C7 C8 H8 132.8(17) . .
N3 C9 C10 111.4(2) . .
N3 C9 H9 117.6(17) . .
C10 C9 H9 131.0(17) . .
C11 C10 C9 104.0(2) . .
C11 C10 H10 125.9(16) . .
C9 C10 H10 130.1(16) . .
N5 C11 C10 109.3(2) . .
N5 C11 H11 119.2(16) . .
C10 C11 H11 131.5(16) . .

loop_
_geom_bond_atom_site_label_1
_geom_bond_atom_site_label_2
_geom_bond_distance
_geom_bond_site_symmetry_2
Fe1 N1 1.980(2) .
Fe1 N1 1.980(2) 2_656
Fe1 N3 2.018(2) 2_656
Fe1 N3 2.018(2) .
Fe1 N2 2.022(2) 2_656
Fe1 N2 2.022(2) .
B1 N4 1.551(4) .
B1 N5 1.557(4) .
B1 H1B 1.14(3) .
B1 H2B 1.14(2) .
N1 C5 1.357(3) .
N1 C1 1.363(3) .
N2 C6 1.342(3) .
N2 N4 1.381(3) .
N3 C9 1.345(3) .
N3 N5 1.374(3) .
N4 C8 1.353(3) .
N5 C11 1.349(3) .
C1 C2 1.381(4) .
C1 H1 0.96(3) .
C2 C3 1.382(4) .
C2 H2 0.99(3) .
C3 C4 1.392(4) .
C3 H3 0.89(3) .
C4 C5 1.392(3) .
C4 H4 0.98(2) .
C5 C5 1.473(5) 2_656
C6 C7 1.394(4) .
C6 H6 0.98(2) .
C7 C8 1.382(4) .
C7 H7 0.94(3) .
C8 H8 0.98(3) .
C9 C10 1.395(4) .
C9 H9 0.94(3) .
C10 C11 1.385(4) .
C10 H10 0.93(3) .
C11 H11 1.00(2) .

loop_
_geom_torsion_atom_site_label_1
_geom_torsion_atom_site_label_2
_geom_torsion_atom_site_label_3
_geom_torsion_atom_site_label_4
_geom_torsion
_geom_torsion_site_symmetry_1
_geom_torsion_site_symmetry_4
N1 Fe1 N1 C5 -0.12(13) 2_656 .
N3 Fe1 N1 C5 92.58(18) 2_656 .
N3 Fe1 N1 C5 -88.68(18) . .
N2 Fe1 N1 C5 -7.3(18) 2_656 .
N2 Fe1 N1 C5 179.49(19) . .
N1 Fe1 N1 C1 -178.9(3) 2_656 .
N3 Fe1 N1 C1 -86.2(2) 2_656 .
N3 Fe1 N1 C1 92.5(2) . .
N2 Fe1 N1 C1 173.9(16) 2_656 .
N2 Fe1 N1 C1 0.7(2) . .
N1 Fe1 N2 C6 -117.6(2) . .
N1 Fe1 N2 C6 -110.5(17) 2_656 .
N3 Fe1 N2 C6 -29.0(2) 2_656 .
N3 Fe1 N2 C6 149.7(2) . .
N2 Fe1 N2 C6 62.7(2) 2_656 .
N1 Fe1 N2 N4 72.66(19) . .
N1 Fe1 N2 N4 79.8(17) 2_656 .
N3 Fe1 N2 N4 161.3(2) 2_656 .
N3 Fe1 N2 N4 -20.0(2) . .
N2 Fe1 N2 N4 -107.0(2) 2_656 .
N1 Fe1 N3 C9 112.7(2) . .
N1 Fe1 N3 C9 31.9(2) 2_656 .
N3 Fe1 N3 C9 -107.7(2) 2_656 .
N2 Fe1 N3 C9 -64.1(2) 2_656 .
N2 Fe1 N3 C9 -151.2(2) . .
N1 Fe1 N3 N5 -81.69(19) . .
N1 Fe1 N3 N5 -162.51(19) 2_656 .
N3 Fe1 N3 N5 57.88(18) 2_656 .
N2 Fe1 N3 N5 101.43(19) 2_656 .
N2 Fe1 N3 N5 14.39(19) . .
C6 N2 N4 C8 1.1(3) . .
Fe1 N2 N4 C8 172.62(18) . .
C6 N2 N4 B1 179.3(2) . .
Fe1 N2 N4 B1 -9.1(3) . .
N5 B1 N4 C8 -135.8(3) . .
N5 B1 N4 N2 46.3(3) . .
C9 N3 N5 C11 0.3(3) . .
Fe1 N3 N5 C11 -168.07(17) . .
C9 N3 N5 B1 -171.0(2) . .
Fe1 N3 N5 B1 20.6(3) . .
N4 B1 N5 C11 136.7(3) . .
N4 B1 N5 N3 -53.4(3) . .
C5 N1 C1 C2 1.9(4) . .
Fe1 N1 C1 C2 -179.3(2) . .
N1 C1 C2 C3 -1.6(4) . .
C1 C2 C3 C4 0.0(4) . .
C2 C3 C4 C5 1.2(4) . .
C1 N1 C5 C4 -0.7(4) . .
Fe1 N1 C5 C4 -179.6(2) . .
C1 N1 C5 C5 179.2(3) . 2_656
Fe1 N1 C5 C5 0.3(3) . 2_656
C3 C4 C5 N1 -0.9(4) . .
C3 C4 C5 C5 179.3(3) . 2_656
N4 N2 C6 C7 -1.0(3) . .
Fe1 N2 C6 C7 -172.36(18) . .
N2 C6 C7 C8 0.6(3) . .
N2 N4 C8 C7 -0.7(3) . .
B1 N4 C8 C7 -178.9(3) . .
C6 C7 C8 N4 0.1(3) . .
N5 N3 C9 C10 0.3(3) . .
Fe1 N3 C9 C10 167.84(18) . .
N3 C9 C10 C11 -0.7(3) . .
N3 N5 C11 C10 -0.8(3) . .
B1 N5 C11 C10 170.4(2) . .
C9 C10 C11 N5 0.9(3) . .
